data_4314444
loop_
_publ_author_name
'Alexander E. J. Broomsgrove'
'David A. Addy'
'Angela Di Paolo'
'Ian R. Morgan'
'Christopher Bresner'
'Victoria Chislett'
'Ian A. Fallis'
'Amber L. Thompson'
'Dragoslav Vidovic'
'Simon Aldridge'

_publ_contact_author 'Simon Aldridge'
_publ_section_title
;
 Evaluation of Electronics, Electrostatics and Hydrogen Bond Cooperativity
 in the Binding of Cyanide and Fluoride by Lewis Acidic Ferrocenylboranes
;
_journal_name_full 'Inorganic Chemistry'
_journal_page_first 157
_journal_page_last 173
_journal_paper_doi 10.1021/ic901673u
_journal_volume 49
_journal_year 2010
_chemical_formula_moiety 'C28 H31 B Fe'
_chemical_formula_sum 'C28 H31 B Fe'
_chemical_formula_weight 434.19
_chemical_melting_point ?
_space_group_IT_number 14
_symmetry_cell_setting monoclinic
_symmetry_space_group_name_Hall '-P 2yn'
_symmetry_space_group_name_H-M 'P 1 21/n 1'
_atom_sites_solution_hydrogens geom
_atom_sites_solution_primary direct
_atom_sites_solution_secondary difmap
_audit_creation_method SHELXL-97
_cell_angle_alpha 90.00
_cell_angle_beta 104.958(3)
_cell_angle_gamma 90.00
_cell_formula_units_Z 4
_cell_length_a 10.2980(4)
_cell_length_b 15.7275(8)
_cell_length_c 14.0269(5)
_cell_measurement_reflns_used 35184
_cell_measurement_temperature 120(2)
_cell_measurement_theta_max 27.48
_cell_measurement_theta_min 2.91
_cell_volume 2194.84(16)
_computing_cell_refinement 'DENZO (Otwinowski & Minor, 1997) & COLLECT (Hooft, R.W.W., 1998)'
_computing_data_collection 'COLLECT (Hooft, R.W.W., 1998)'
_computing_data_reduction 'DENZO (Otwinowski & Minor, 1997) & COLLECT (Hooft, R.W.W., 1998)'
_computing_molecular_graphics 'PLATON/PLUTON (Spek, A. L., 1998)'
_computing_publication_material 'WinGX (Farrugia, 1999)'
_computing_structure_refinement 'SHELXL-97 (Sheldrick, 1997)'
_computing_structure_solution
;
Sir2004 (Burla, M.C., Caliandro, R., Camalli, M., Carrozzini, B.,
Cascarano, G., De Caro, L., Giacovazzo, C., Polidori, G. & Spagna, R.,
2004)
;
_diffrn_ambient_temperature 120(2)
_diffrn_detector_area_resol_mean '4096x4096pixels / 62x62mm'
_diffrn_measured_fraction_theta_full 0.997
_diffrn_measured_fraction_theta_max 0.997
_diffrn_measurement_device_type 'Bruker-Nonius APEX II CCD camera on \k-goniostat'
_diffrn_measurement_method '\f & \w scans'
_diffrn_radiation_monochromator '10cm confocal mirrors'
_diffrn_radiation_source 'Bruker-Nonius FR591 rotating anode'
_diffrn_radiation_type MoK\a
_diffrn_radiation_wavelength 0.71073
_diffrn_reflns_av_R_equivalents 0.1177
_diffrn_reflns_av_sigmaI/netI 0.0809
_diffrn_reflns_limit_h_max 12
_diffrn_reflns_limit_h_min -12
_diffrn_reflns_limit_k_max 18
_diffrn_reflns_limit_k_min -18
_diffrn_reflns_limit_l_max 16
_diffrn_reflns_limit_l_min -16
_diffrn_reflns_number 22801
_diffrn_reflns_theta_full 25.03
_diffrn_reflns_theta_max 25.03
_diffrn_reflns_theta_min 2.99
_exptl_absorpt_coefficient_mu 0.699
_exptl_absorpt_correction_T_max 0.9930
_exptl_absorpt_correction_T_min 0.9462
_exptl_absorpt_correction_type multi-scan
_exptl_absorpt_process_details 'SADABS 2007/2 (Sheldrick, G.M., 2007)'
_exptl_crystal_colour Red
_exptl_crystal_density_diffrn 1.314
_exptl_crystal_density_meas ?
_exptl_crystal_density_method 'not measured'
_exptl_crystal_description Plate
_exptl_crystal_F_000 920
_exptl_crystal_size_max 0.08
_exptl_crystal_size_mid 0.06
_exptl_crystal_size_min 0.01
_refine_diff_density_max 0.413
_refine_diff_density_min -0.421
_refine_diff_density_rms 0.093
_refine_ls_extinction_method none
_refine_ls_goodness_of_fit_ref 1.094
_refine_ls_hydrogen_treatment constr
_refine_ls_matrix_type full
_refine_ls_number_parameters 277
_refine_ls_number_reflns 3855
_refine_ls_number_restraints 0
_refine_ls_restrained_S_all 1.094
_refine_ls_R_factor_all 0.1189
_refine_ls_R_factor_gt 0.0658
_refine_ls_shift/su_max 0.000
_refine_ls_shift/su_mean 0.000
_refine_ls_structure_factor_coef Fsqd
_refine_ls_weighting_details 'calc w=1/[\s^2^(Fo^2^)+(0.0000P)^2^+8.9005P] where P=(Fo^2^+2Fc^2^)/3'
_refine_ls_weighting_scheme calc
_refine_ls_wR_factor_gt 0.1190
_refine_ls_wR_factor_ref 0.1463
_reflns_number_gt 2630
_reflns_number_total 3855
_reflns_threshold_expression >2sigma(I)
_cod_data_source_file ic901673u_si_002_01.cif
_cod_data_source_block 1
_cod_depositor_comments
;
The following automatic conversions were performed:
'_symmetry_cell_setting' value 'Monoclinic' changed to 'monoclinic'
according to '/home/adriana/struct/CIF-dictionaries/cif_core.dic'
dictionary named 'cif_core.dic' version 2.4.1 from
2010-06-29.

'_exptl_absorpt_correction_type' value 'Multi-scan' changed
to 'multi-scan' according to
'/home/adriana/struct/CIF-dictionaries/cif_core.dic' dictionary named
'cif_core.dic' version 2.4.1 from 2010-06-29.

Automatic conversion script
Id: cif_fix_enum 1555 2011-01-17 13:19:09Z saulius 

The following automatic conversions were performed:

'_chemical_melting_point' value 'not measured' was changed to '?' -
the value is undefined or not given.

Automatic conversion script
Id: cif_fix_values 1569 2011-02-09 13:29:24Z adriana 

The following automatic conversions were performed:

'_exptl_crystal_density_meas' value 'not measured' was changed to '?'
- the value is perceived as not measured.

Automatic conversion script
Id: cif_fix_values 3008 2015-01-20 13:52:24Z robertas 
;
_cod_database_code 4314444

loop_
_symmetry_equiv_pos_as_xyz
'x, y, z'
'-x+1/2, y+1/2, -z+1/2'
'-x, -y, -z'
'x-1/2, -y-1/2, z-1/2'

loop_
_atom_site_label
_atom_site_type_symbol
_atom_site_fract_x
_atom_site_fract_y
_atom_site_fract_z
_atom_site_U_iso_or_equiv
_atom_site_adp_type
_atom_site_occupancy
_atom_site_symmetry_multiplicity
_atom_site_calc_flag
_atom_site_refinement_flags
_atom_site_disorder_assembly
_atom_site_disorder_group
C1 C 0.2884(4) 0.1381(3) 0.1586(3) 0.0242(11) Uani 1 1 d . . .
C2 C 0.3023(5) 0.2225(3) 0.2011(4) 0.0292(12) Uani 1 1 d . . .
H2 H 0.2884 0.2368 0.2635 0.035 Uiso 1 1 calc R . .
C3 C 0.3393(5) 0.2802(3) 0.1367(4) 0.0371(14) Uani 1 1 d . . .
H3 H 0.3531 0.3396 0.1472 0.045 Uiso 1 1 calc R . .
C4 C 0.3525(5) 0.2341(4) 0.0528(4) 0.0382(14) Uani 1 1 d . . .
H4 H 0.3768 0.2573 -0.0027 0.046 Uiso 1 1 calc R . .
C5 C 0.3233(5) 0.1477(4) 0.0661(4) 0.0313(12) Uani 1 1 d . . .
H5 H 0.3261 0.1031 0.0211 0.038 Uiso 1 1 calc R . .
C6 C 0.6286(5) 0.1102(3) 0.2615(4) 0.0321(13) Uani 1 1 d . . .
H6 H 0.6164 0.0540 0.2825 0.039 Uiso 1 1 calc R . .
C7 C 0.6189(5) 0.1858(4) 0.3145(4) 0.0318(12) Uani 1 1 d . . .
H7 H 0.5991 0.1894 0.3768 0.038 Uiso 1 1 calc R . .
C8 C 0.6442(5) 0.2547(3) 0.2574(4) 0.0310(12) Uani 1 1 d . . .
H8 H 0.6452 0.3131 0.2753 0.037 Uiso 1 1 calc R . .
C9 C 0.6678(5) 0.2224(3) 0.1687(4) 0.0293(12) Uani 1 1 d . . .
H9 H 0.6859 0.2549 0.1165 0.035 Uiso 1 1 calc R . .
C10 C 0.6593(5) 0.1323(3) 0.1727(4) 0.0275(12) Uani 1 1 d . . .
H10 H 0.6721 0.0937 0.1238 0.033 Uiso 1 1 calc R . .
C11 C 0.2129(4) 0.0630(3) 0.3092(3) 0.0226(11) Uani 1 1 d . . .
C12 C 0.1204(5) 0.1183(3) 0.3356(3) 0.0248(11) Uani 1 1 d . . .
C13 C 0.1005(5) 0.1146(3) 0.4304(4) 0.0280(12) Uani 1 1 d . . .
H13 H 0.0373 0.1523 0.4465 0.034 Uiso 1 1 calc R . .
C14 C 0.1687(5) 0.0586(3) 0.5018(3) 0.0272(11) Uani 1 1 d . . .
C15 C 0.2630(5) 0.0055(3) 0.4764(3) 0.0275(12) Uani 1 1 d . . .
H15 H 0.3130 -0.0328 0.5244 0.033 Uiso 1 1 calc R . .
C16 C 0.2861(5) 0.0069(3) 0.3832(3) 0.0241(11) Uani 1 1 d . . .
C17 C 0.0327(4) 0.1804(3) 0.2644(3) 0.0285(11) Uani 1 1 d . . .
H17A H -0.0619 0.1698 0.2616 0.043 Uiso 1 1 calc R . .
H17B H 0.0472 0.1730 0.1986 0.043 Uiso 1 1 calc R . .
H17C H 0.0563 0.2387 0.2871 0.043 Uiso 1 1 calc R . .
C18 C 0.1459(5) 0.0554(4) 0.6037(4) 0.0350(13) Uani 1 1 d . . .
H18A H 0.2231 0.0808 0.6511 0.053 Uiso 1 1 calc R . .
H18B H 0.1355 -0.0038 0.6219 0.053 Uiso 1 1 calc R . .
H18C H 0.0643 0.0873 0.6041 0.053 Uiso 1 1 calc R . .
C19 C 0.3929(5) -0.0508(3) 0.3630(4) 0.0297(12) Uani 1 1 d . . .
H19A H 0.4496 -0.0722 0.4256 0.045 Uiso 1 1 calc R . .
H19B H 0.4483 -0.0190 0.3281 0.045 Uiso 1 1 calc R . .
H19C H 0.3500 -0.0988 0.3222 0.045 Uiso 1 1 calc R . .
C20 C 0.1996(5) -0.0273(3) 0.1412(3) 0.0232(11) Uani 1 1 d . . .
C21 C 0.0651(5) -0.0576(3) 0.1194(3) 0.0244(11) Uani 1 1 d . . .
C22 C 0.0283(5) -0.1328(3) 0.0699(3) 0.0236(11) Uani 1 1 d . . .
H22 H -0.0635 -0.1493 0.0547 0.028 Uiso 1 1 calc R . .
C23 C 0.1190(4) -0.1859(3) 0.0410(3) 0.0234(10) Uani 1 1 d . . .
C24 C 0.2517(5) -0.1569(3) 0.0605(3) 0.0247(11) Uani 1 1 d . . .
H24 H 0.3167 -0.1908 0.0409 0.030 Uiso 1 1 calc R . .
C25 C 0.2914(5) -0.0795(3) 0.1081(3) 0.0248(11) Uani 1 1 d . . .
C26 C -0.0463(5) -0.0064(3) 0.1450(4) 0.0292(12) Uani 1 1 d . . .
H26A H -0.1324 -0.0355 0.1194 0.044 Uiso 1 1 calc R . .
H26B H -0.0504 0.0502 0.1152 0.044 Uiso 1 1 calc R . .
H26C H -0.0280 -0.0010 0.2168 0.044 Uiso 1 1 calc R . .
C27 C 0.0772(5) -0.2690(3) -0.0088(4) 0.0284(12) Uani 1 1 d . . .
H27A H 0.1084 -0.3154 0.0382 0.043 Uiso 1 1 calc R . .
H27B H 0.1168 -0.2752 -0.0649 0.043 Uiso 1 1 calc R . .
H27C H -0.0210 -0.2710 -0.0323 0.043 Uiso 1 1 calc R . .
C28 C 0.4387(5) -0.0572(3) 0.1247(4) 0.0296(12) Uani 1 1 d . . .
H28A H 0.4925 -0.0924 0.1781 0.044 Uiso 1 1 calc R . .
H28B H 0.4523 0.0030 0.1429 0.044 Uiso 1 1 calc R . .
H28C H 0.4666 -0.0676 0.0640 0.044 Uiso 1 1 calc R . .
Fe1 Fe 0.48128(7) 0.18800(4) 0.17933(5) 0.0250(2) Uani 1 1 d . . .
B1 B 0.2384(5) 0.0584(4) 0.2029(4) 0.0231(12) Uani 1 1 d . . .

loop_
_atom_site_aniso_label
_atom_site_aniso_U_11
_atom_site_aniso_U_22
_atom_site_aniso_U_33
_atom_site_aniso_U_23
_atom_site_aniso_U_13
_atom_site_aniso_U_12
C1 0.018(2) 0.029(3) 0.023(3) 0.001(2) 0.001(2) 0.000(2)
C2 0.022(3) 0.025(3) 0.041(3) 0.001(2) 0.010(2) 0.004(2)
C3 0.023(3) 0.025(3) 0.061(4) 0.017(3) 0.007(3) 0.005(2)
C4 0.021(3) 0.048(4) 0.040(3) 0.021(3) -0.003(2) -0.002(2)
C5 0.018(3) 0.043(3) 0.028(3) 0.001(2) -0.002(2) -0.003(2)
C6 0.024(3) 0.031(3) 0.035(3) 0.002(2) -0.006(2) 0.000(2)
C7 0.024(3) 0.045(3) 0.025(3) -0.005(3) 0.004(2) -0.003(2)
C8 0.026(3) 0.030(3) 0.035(3) -0.006(2) 0.004(2) -0.005(2)
C9 0.018(3) 0.040(3) 0.031(3) -0.004(2) 0.007(2) -0.004(2)
C10 0.021(3) 0.029(3) 0.030(3) -0.005(2) 0.003(2) 0.002(2)
C11 0.022(2) 0.016(2) 0.026(3) -0.0017(19) 0.000(2) -0.0038(19)
C12 0.024(3) 0.022(3) 0.026(3) -0.002(2) 0.002(2) -0.003(2)
C13 0.025(3) 0.027(3) 0.033(3) -0.005(2) 0.009(2) -0.004(2)
C14 0.026(3) 0.028(3) 0.026(3) -0.002(2) 0.005(2) -0.004(2)
C15 0.032(3) 0.025(3) 0.022(3) 0.003(2) 0.001(2) -0.002(2)
C16 0.019(2) 0.020(3) 0.032(3) -0.004(2) 0.003(2) -0.0056(19)
C17 0.022(2) 0.028(3) 0.035(3) 0.000(2) 0.004(2) 0.001(2)
C18 0.041(3) 0.039(3) 0.028(3) -0.002(2) 0.013(2) 0.003(3)
C19 0.032(3) 0.023(3) 0.030(3) 0.003(2) 0.002(2) -0.001(2)
C20 0.022(3) 0.024(3) 0.023(2) -0.001(2) 0.004(2) 0.002(2)
C21 0.025(3) 0.027(3) 0.019(2) 0.004(2) 0.002(2) 0.005(2)
C22 0.021(2) 0.026(3) 0.022(2) 0.003(2) 0.002(2) -0.003(2)
C23 0.027(2) 0.023(3) 0.017(2) 0.005(2) 0.0001(19) -0.003(2)
C24 0.029(3) 0.021(3) 0.024(2) 0.000(2) 0.007(2) 0.004(2)
C25 0.022(2) 0.029(3) 0.022(2) 0.002(2) 0.002(2) -0.004(2)
C26 0.021(3) 0.033(3) 0.031(3) -0.002(2) 0.002(2) 0.001(2)
C27 0.031(3) 0.022(3) 0.029(3) -0.005(2) 0.002(2) 0.000(2)
C28 0.031(3) 0.024(3) 0.034(3) -0.003(2) 0.008(2) 0.003(2)
Fe1 0.0206(4) 0.0237(4) 0.0288(4) 0.0015(3) 0.0029(3) -0.0005(3)
B1 0.015(3) 0.027(3) 0.025(3) 0.001(2) 0.001(2) 0.002(2)

loop_
_atom_type_symbol
_atom_type_description
_atom_type_scat_dispersion_real
_atom_type_scat_dispersion_imag
_atom_type_scat_source
C C 0.0033 0.0016 'International Tables Vol C Tables 4.2.6.8 and 6.1.1.4'
H H 0.0000 0.0000 'International Tables Vol C Tables 4.2.6.8 and 6.1.1.4'
B B 0.0013 0.0007 'International Tables Vol C Tables 4.2.6.8 and 6.1.1.4'
Fe Fe 0.3463 0.8444 'International Tables Vol C Tables 4.2.6.8 and 6.1.1.4'

loop_
_geom_angle_atom_site_label_1
_geom_angle_atom_site_label_2
_geom_angle_atom_site_label_3
_geom_angle
_geom_angle_site_symmetry_1
_geom_angle_site_symmetry_3
_geom_angle_publ_flag
C5 C1 C2 104.7(4) . . ?
C5 C1 B1 129.3(5) . . ?
C2 C1 B1 125.9(4) . . ?
C5 C1 Fe1 68.7(3) . . ?
C2 C1 Fe1 66.9(3) . . ?
B1 C1 Fe1 130.8(3) . . ?
C3 C2 C1 110.0(5) . . ?
C3 C2 Fe1 70.5(3) . . ?
C1 C2 Fe1 71.8(3) . . ?
C3 C2 H2 125.0 . . ?
C1 C2 H2 125.0 . . ?
Fe1 C2 H2 124.3 . . ?
C2 C3 C4 107.7(5) . . ?
C2 C3 Fe1 69.1(3) . . ?
C4 C3 Fe1 70.4(3) . . ?
C2 C3 H3 126.1 . . ?
C4 C3 H3 126.1 . . ?
Fe1 C3 H3 125.9 . . ?
C3 C4 C5 108.2(5) . . ?
C3 C4 Fe1 69.1(3) . . ?
C5 C4 Fe1 70.0(3) . . ?
C3 C4 H4 125.9 . . ?
C5 C4 H4 125.9 . . ?
Fe1 C4 H4 126.6 . . ?
C4 C5 C1 109.3(5) . . ?
C4 C5 Fe1 69.7(3) . . ?
C1 C5 Fe1 70.6(3) . . ?
C4 C5 H5 125.4 . . ?
C1 C5 H5 125.4 . . ?
Fe1 C5 H5 125.9 . . ?
C10 C6 C7 108.6(5) . . ?
C10 C6 Fe1 70.0(3) . . ?
C7 C6 Fe1 69.7(3) . . ?
C10 C6 H6 125.7 . . ?
C7 C6 H6 125.7 . . ?
Fe1 C6 H6 126.1 . . ?
C8 C7 C6 107.4(4) . . ?
C8 C7 Fe1 69.4(3) . . ?
C6 C7 Fe1 69.9(3) . . ?
C8 C7 H7 126.3 . . ?
C6 C7 H7 126.3 . . ?
Fe1 C7 H7 126.0 . . ?
C7 C8 C9 108.6(5) . . ?
C7 C8 Fe1 70.3(3) . . ?
C9 C8 Fe1 69.4(3) . . ?
C7 C8 H8 125.7 . . ?
C9 C8 H8 125.7 . . ?
Fe1 C8 H8 126.1 . . ?
C8 C9 C10 107.2(5) . . ?
C8 C9 Fe1 69.7(3) . . ?
C10 C9 Fe1 70.4(3) . . ?
C8 C9 H9 126.4 . . ?
C10 C9 H9 126.4 . . ?
Fe1 C9 H9 125.1 . . ?
C6 C10 C9 108.1(5) . . ?
C6 C10 Fe1 70.0(3) . . ?
C9 C10 Fe1 69.0(3) . . ?
C6 C10 H10 125.9 . . ?
C9 C10 H10 125.9 . . ?
Fe1 C10 H10 126.6 . . ?
C12 C11 C16 117.3(4) . . ?
C12 C11 B1 124.3(4) . . ?
C16 C11 B1 118.3(4) . . ?
C13 C12 C11 119.9(4) . . ?
C13 C12 C17 116.4(4) . . ?
C11 C12 C17 123.6(4) . . ?
C14 C13 C12 123.0(5) . . ?
C14 C13 H13 118.5 . . ?
C12 C13 H13 118.5 . . ?
C13 C14 C15 116.9(5) . . ?
C13 C14 C18 122.2(5) . . ?
C15 C14 C18 120.8(4) . . ?
C16 C15 C14 122.1(4) . . ?
C16 C15 H15 119.0 . . ?
C14 C15 H15 119.0 . . ?
C15 C16 C11 120.7(5) . . ?
C15 C16 C19 118.5(4) . . ?
C11 C16 C19 120.8(4) . . ?
C12 C17 H17A 109.5 . . ?
C12 C17 H17B 109.5 . . ?
H17A C17 H17B 109.5 . . ?
C12 C17 H17C 109.5 . . ?
H17A C17 H17C 109.5 . . ?
H17B C17 H17C 109.5 . . ?
C14 C18 H18A 109.5 . . ?
C14 C18 H18B 109.5 . . ?
H18A C18 H18B 109.5 . . ?
C14 C18 H18C 109.5 . . ?
H18A C18 H18C 109.5 . . ?
H18B C18 H18C 109.5 . . ?
C16 C19 H19A 109.5 . . ?
C16 C19 H19B 109.5 . . ?
H19A C19 H19B 109.5 . . ?
C16 C19 H19C 109.5 . . ?
H19A C19 H19C 109.5 . . ?
H19B C19 H19C 109.5 . . ?
C21 C20 C25 115.5(4) . . ?
C21 C20 B1 119.6(4) . . ?
C25 C20 B1 124.9(4) . . ?
C22 C21 C20 121.5(4) . . ?
C22 C21 C26 116.7(4) . . ?
C20 C21 C26 121.7(4) . . ?
C21 C22 C23 123.2(4) . . ?
C21 C22 H22 118.4 . . ?
C23 C22 H22 118.4 . . ?
C22 C23 C24 116.3(4) . . ?
C22 C23 C27 121.9(4) . . ?
C24 C23 C27 121.8(4) . . ?
C25 C24 C23 121.9(5) . . ?
C25 C24 H24 119.0 . . ?
C23 C24 H24 119.0 . . ?
C24 C25 C20 121.5(4) . . ?
C24 C25 C28 115.7(4) . . ?
C20 C25 C28 122.8(4) . . ?
C21 C26 H26A 109.5 . . ?
C21 C26 H26B 109.5 . . ?
H26A C26 H26B 109.5 . . ?
C21 C26 H26C 109.5 . . ?
H26A C26 H26C 109.5 . . ?
H26B C26 H26C 109.5 . . ?
C23 C27 H27A 109.5 . . ?
C23 C27 H27B 109.5 . . ?
H27A C27 H27B 109.5 . . ?
C23 C27 H27C 109.5 . . ?
H27A C27 H27C 109.5 . . ?
H27B C27 H27C 109.5 . . ?
C25 C28 H28A 109.5 . . ?
C25 C28 H28B 109.5 . . ?
H28A C28 H28B 109.5 . . ?
C25 C28 H28C 109.5 . . ?
H28A C28 H28C 109.5 . . ?
H28B C28 H28C 109.5 . . ?
C2 Fe1 C3 40.4(2) . . ?
C2 Fe1 C9 148.7(2) . . ?
C3 Fe1 C9 114.1(2) . . ?
C2 Fe1 C8 115.9(2) . . ?
C3 Fe1 C8 102.7(2) . . ?
C9 Fe1 C8 40.8(2) . . ?
C2 Fe1 C7 107.7(2) . . ?
C3 Fe1 C7 123.7(2) . . ?
C9 Fe1 C7 68.4(2) . . ?
C8 Fe1 C7 40.3(2) . . ?
C2 Fe1 C6 130.2(2) . . ?
C3 Fe1 C6 163.5(2) . . ?
C9 Fe1 C6 68.0(2) . . ?
C8 Fe1 C6 67.7(2) . . ?
C7 Fe1 C6 40.4(2) . . ?
C2 Fe1 C4 68.0(2) . . ?
C3 Fe1 C4 40.5(2) . . ?
C9 Fe1 C4 104.7(2) . . ?
C8 Fe1 C4 122.7(2) . . ?
C7 Fe1 C4 160.3(2) . . ?
C6 Fe1 C4 155.9(2) . . ?
C2 Fe1 C10 168.9(2) . . ?
C3 Fe1 C10 150.6(2) . . ?
C9 Fe1 C10 40.6(2) . . ?
C8 Fe1 C10 68.0(2) . . ?
C7 Fe1 C10 67.9(2) . . ?
C6 Fe1 C10 40.0(2) . . ?
C4 Fe1 C10 119.7(2) . . ?
C2 Fe1 C5 68.2(2) . . ?
C3 Fe1 C5 68.1(2) . . ?
C9 Fe1 C5 126.7(2) . . ?
C8 Fe1 C5 161.6(2) . . ?
C7 Fe1 C5 158.0(2) . . ?
C6 Fe1 C5 124.9(2) . . ?
C4 Fe1 C5 40.2(2) . . ?
C10 Fe1 C5 111.8(2) . . ?
C2 Fe1 C1 41.25(19) . . ?
C3 Fe1 C1 69.0(2) . . ?
C9 Fe1 C1 166.36(19) . . ?
C8 Fe1 C1 152.8(2) . . ?
C7 Fe1 C1 121.89(19) . . ?
C6 Fe1 C1 113.1(2) . . ?
C4 Fe1 C1 68.5(2) . . ?
C10 Fe1 C1 131.46(19) . . ?
C5 Fe1 C1 40.69(19) . . ?
C1 B1 C11 119.7(4) . . ?
C1 B1 C20 122.0(4) . . ?
C11 B1 C20 118.1(4) . . ?

loop_
_geom_bond_atom_site_label_1
_geom_bond_atom_site_label_2
_geom_bond_distance
_geom_bond_site_symmetry_2
_geom_bond_publ_flag
C1 C5 1.441(7) . ?
C1 C2 1.447(7) . ?
C1 B1 1.546(7) . ?
C1 Fe1 2.085(5) . ?
C2 C3 1.401(7) . ?
C2 Fe1 2.019(5) . ?
C2 H2 0.9500 . ?
C3 C4 1.417(8) . ?
C3 Fe1 2.037(5) . ?
C3 H3 0.9500 . ?
C4 C5 1.414(7) . ?
C4 Fe1 2.054(5) . ?
C4 H4 0.9500 . ?
C5 Fe1 2.058(5) . ?
C5 H5 0.9500 . ?
C6 C10 1.405(7) . ?
C6 C7 1.420(7) . ?
C6 Fe1 2.055(5) . ?
C6 H6 0.9500 . ?
C7 C8 1.410(7) . ?
C7 Fe1 2.053(5) . ?
C7 H7 0.9500 . ?
C8 C9 1.423(7) . ?
C8 Fe1 2.041(5) . ?
C8 H8 0.9500 . ?
C9 C10 1.422(7) . ?
C9 Fe1 2.038(5) . ?
C9 H9 0.9500 . ?
C10 Fe1 2.056(5) . ?
C10 H10 0.9500 . ?
C11 C12 1.408(7) . ?
C11 C16 1.420(6) . ?
C11 B1 1.581(7) . ?
C12 C13 1.398(7) . ?
C12 C17 1.517(6) . ?
C13 C14 1.382(7) . ?
C13 H13 0.9500 . ?
C14 C15 1.394(7) . ?
C14 C18 1.507(7) . ?
C15 C16 1.388(7) . ?
C15 H15 0.9500 . ?
C16 C19 1.509(7) . ?
C17 H17A 0.9800 . ?
C17 H17B 0.9800 . ?
C17 H17C 0.9800 . ?
C18 H18A 0.9800 . ?
C18 H18B 0.9800 . ?
C18 H18C 0.9800 . ?
C19 H19A 0.9800 . ?
C19 H19B 0.9800 . ?
C19 H19C 0.9800 . ?
C20 C21 1.421(6) . ?
C20 C25 1.417(7) . ?
C20 B1 1.597(7) . ?
C21 C22 1.375(7) . ?
C21 C26 1.518(7) . ?
C22 C23 1.388(7) . ?
C22 H22 0.9500 . ?
C23 C24 1.400(6) . ?
C23 C27 1.492(6) . ?
C24 C25 1.398(7) . ?
C24 H24 0.9500 . ?
C25 C28 1.515(6) . ?
C26 H26A 0.9800 . ?
C26 H26B 0.9800 . ?
C26 H26C 0.9800 . ?
C27 H27A 0.9800 . ?
C27 H27B 0.9800 . ?
C27 H27C 0.9800 . ?
C28 H28A 0.9800 . ?
C28 H28B 0.9800 . ?
C28 H28C 0.9800 . ?
